data_7063270
loop_
_publ_author_name
'Hou, Tianjiao'
'Leng, Huiting'
'Chen, Mengjia'
'Luo, Jun'
'Zhang, Chong'
'Zhang, Yu'
'Yi, Zhenxin'
'Zhang, Shunlin'
'Shen, Xuan'

_publ_section_title
;
 Integrating three types of structure reinforcements abounding in
 heat-resistant explosives to construct a 3D solvent-free EMOF with superb
 stability
;
_journal_issue 28
_journal_name_full 'New Journal of Chemistry'
_journal_page_first 12697
_journal_page_last 12705
_journal_paper_doi 10.1039/D4NJ01652A
_journal_volume 48
_journal_year 2024
_chemical_formula_moiety 'C4 H4 Cd N10'
_chemical_formula_sum 'C4 H4 Cd N10'
_chemical_formula_weight 304.58
_space_group_crystal_system orthorhombic
_space_group_IT_number 60
_space_group_name_Hall '-P 2n 2ab'
_space_group_name_H-M_alt 'P b c n'
_symmetry_Int_Tables_number 60
_audit_block_doi 10.5517/ccdc.csd.cc2f96b9
_audit_creation_date 2024-05-28
_audit_creation_method
;
Olex2 1.5-dev
(compiled 2024.05.15 svn.r971b711c for OlexSys, GUI svn.r6697)
;
_audit_update_record
;
2024-06-14 deposited with the CCDC.	2024-06-18 downloaded from the CCDC.
;
_cell_angle_alpha 90
_cell_angle_beta 90
_cell_angle_gamma 90
_cell_formula_units_Z 4
_cell_length_a 7.9084(14)
_cell_length_b 10.8324(19)
_cell_length_c 9.4962(17)
_cell_measurement_reflns_used 3925
_cell_measurement_temperature 296(2)
_cell_measurement_theta_max 27.256
_cell_measurement_theta_min 3.189
_cell_volume 813.5(2)
_computing_cell_refinement 'SAINT (Bruker, 2005)'
_computing_data_collection 'APEX2 (Bruker, 2005)'
_computing_data_reduction SAINT
_computing_molecular_graphics 'Olex2 1.5-dev (Dolomanov et al., 2009)'
_computing_publication_material 'Olex2 1.5-dev (Dolomanov et al., 2009)'
_computing_structure_refinement 'olex2.refine 1.5-dev (Bourhis et al., 2015)'
_computing_structure_solution 'SHELXT 2018/2 (Sheldrick, 2018)'
_diffrn_ambient_temperature 296.15
_diffrn_measured_fraction_theta_full 0.9972
_diffrn_measured_fraction_theta_max 0.9972
_diffrn_measurement_device_type 'Bruker Apex2 CCD'
_diffrn_measurement_method '\w scans'
_diffrn_radiation_type 'Mo K\a'
_diffrn_radiation_wavelength 0.71073
_diffrn_reflns_av_R_equivalents 0.0478
_diffrn_reflns_av_unetI/netI 0.0226
_diffrn_reflns_Laue_measured_fraction_full 0.9972
_diffrn_reflns_Laue_measured_fraction_max 0.9972
_diffrn_reflns_limit_h_max 9
_diffrn_reflns_limit_h_min -8
_diffrn_reflns_limit_k_max 13
_diffrn_reflns_limit_k_min -13
_diffrn_reflns_limit_l_max 12
_diffrn_reflns_limit_l_min -12
_diffrn_reflns_number 5668
_diffrn_reflns_point_group_measured_fraction_full 0.9972
_diffrn_reflns_point_group_measured_fraction_max 0.9972
_diffrn_reflns_theta_full 24.9996
_diffrn_reflns_theta_max 25.00
_diffrn_reflns_theta_min 3.19
_exptl_absorpt_coefficient_mu 2.667
_exptl_absorpt_correction_type none
_exptl_absorpt_process_details 'multi-scan '
_exptl_crystal_colour 'clear dark green'
_exptl_crystal_density_diffrn 2.487
_exptl_crystal_density_method 'not measured'
_exptl_crystal_description Block
_exptl_crystal_F_000 584.0
_exptl_crystal_size_max 0.15
_exptl_crystal_size_mid 0.14
_exptl_crystal_size_min 0.12
_refine_diff_density_max 0.3315
_refine_diff_density_min -0.2994
_refine_diff_density_rms 0.0810
_refine_ls_d_res_high 0.8409
_refine_ls_d_res_low 6.3873
_refine_ls_extinction_coef 0.0053(5)
_refine_ls_extinction_expression Fc^*^=kFc[1+0.001xFc^2^\l^3^/sin(2\q)]^-1/4^
_refine_ls_goodness_of_fit_ref 1.1072
_refine_ls_hydrogen_treatment constr
_refine_ls_matrix_type full
_refine_ls_number_constraints 2
_refine_ls_number_parameters 76
_refine_ls_number_reflns 715
_refine_ls_number_restraints 0
_refine_ls_restrained_S_all 1.1072
_refine_ls_R_factor_all 0.0171
_refine_ls_R_factor_gt 0.0163
_refine_ls_shift/su_max -0.0004
_refine_ls_shift/su_mean 0.0000
_refine_ls_structure_factor_coef Fsqd
_refine_ls_weighting_details 'w=1/[\s^2^(Fo^2^)+(0.0162P)^2^+0.8767P] where P=(Fo^2^+2Fc^2^)/3'
_refine_ls_weighting_scheme calc
_refine_ls_wR_factor_gt 0.0390
_refine_ls_wR_factor_ref 0.0411
_reflns_Friedel_coverage 0.0
_reflns_limit_h_max 9
_reflns_limit_h_min 0
_reflns_limit_k_max 12
_reflns_limit_k_min 0
_reflns_limit_l_max 11
_reflns_limit_l_min 0
_reflns_number_gt 672
_reflns_number_total 715
_reflns_threshold_expression I>=2u(I)
_cod_data_source_file d4nj01652a2.cif
_cod_data_source_block vfd
_cod_depositor_comments 'Adding full bibliography for 7063270--7063271.cif.'
_cod_database_code 7063270
_exptl_absorpt_special_details '(SADABS; Sheldrick, 2003)'
_olex2_refinement_description
;
1. Fixed Uiso
 At 1.2 times of:
  All N(H,H) groups
;
_olex2_submission_special_instructions 'No special instructions were received'

loop_
_space_group_symop_id
_space_group_symop_operation_xyz
1 x,y,z
2 x+1/2,-y+1/2,-z
3 -x,y,-z+1/2
4 -x+1/2,-y+1/2,z+1/2
5 -x,-y,-z
6 -x-1/2,y-1/2,z
7 x,-y,z-1/2
8 x-1/2,y-1/2,-z-1/2

loop_
_atom_site_label
_atom_site_type_symbol
_atom_site_fract_x
_atom_site_fract_y
_atom_site_fract_z
_atom_site_U_iso_or_equiv
_atom_site_adp_type
_atom_site_occupancy
_atom_site_site_symmetry_order
_atom_site_refinement_flags_posn
_atom_site_refinement_flags_adp
_atom_site_refinement_flags_occupancy
Cd1 Cd 0.5 0.857303(18) 0.25 0.01371(14) Uani 1.000000 2 S T P
C1 C 0.1350(2) 0.59369(18) 0.4015(2) 0.0149(4) Uani 1.000000 1 . . .
C2 C 0.2853(3) 0.60215(19) 0.2200(2) 0.0150(4) Uani 1.000000 1 . . .
N1 N 0.2957(2) 0.71412(16) 0.2837(2) 0.0183(4) Uani 1.000000 1 . . .
N2 N 0.1969(2) 0.70834(15) 0.40235(18) 0.0188(4) Uani 1.000000 1 . . .
N3 N 0.1864(2) 0.52339(15) 0.2911(2) 0.0160(4) Uani 1.000000 1 . . .
N4 N 0.0291(2) 0.55526(17) 0.5082(2) 0.0158(4) Uani 1.000000 1 . . .
N5 N 0.3737(2) 0.57620(19) 0.1010(2) 0.0224(4) Uani 1.000000 1 . . .
H5a H 0.369(3) 0.635(2) 0.036(3) 0.0269(5) Uiso 1.000000 1 R . .
H5b H 0.362(3) 0.503(3) 0.072(3) 0.0269(5) Uiso 1.000000 1 R . .

loop_
_atom_site_aniso_label
_atom_site_aniso_U_11
_atom_site_aniso_U_22
_atom_site_aniso_U_33
_atom_site_aniso_U_12
_atom_site_aniso_U_13
_atom_site_aniso_U_23
Cd1 0.01388(17) 0.00806(17) 0.01918(19) -0.000000 0.00295(7) 0.000000
C1 0.0149(10) 0.0150(10) 0.0149(10) -0.0027(8) -0.0012(8) 0.0003(8)
C2 0.0143(10) 0.0135(10) 0.0172(10) -0.0018(9) -0.0002(10) -0.0014(9)
N1 0.0191(10) 0.0139(9) 0.0218(9) -0.0044(8) 0.0063(8) -0.0019(8)
N2 0.0216(9) 0.0151(8) 0.0198(9) -0.0045(7) 0.0052(7) -0.0018(7)
N3 0.0178(9) 0.0133(8) 0.0169(8) -0.0039(7) 0.0002(8) -0.0015(7)
N4 0.0164(8) 0.0136(8) 0.0173(9) -0.0026(7) -0.0016(7) 0.0003(7)
N5 0.0259(10) 0.0198(9) 0.0215(10) -0.0045(8) 0.0049(8) -0.0037(9)

loop_
_atom_type_symbol
_atom_type_scat_dispersion_real
_atom_type_scat_dispersion_imag
_atom_type_scat_Cromer_Mann_a1
_atom_type_scat_Cromer_Mann_a2
_atom_type_scat_Cromer_Mann_a3
_atom_type_scat_Cromer_Mann_a4
_atom_type_scat_Cromer_Mann_b1
_atom_type_scat_Cromer_Mann_b2
_atom_type_scat_Cromer_Mann_b3
_atom_type_scat_Cromer_Mann_b4
_atom_type_scat_Cromer_Mann_c
_atom_type_scat_source
_atom_type_scat_dispersion_source
C 0.00313 0.00162 2.31000 1.02000 1.58860 0.86500 20.84390 10.20750 0.56870 51.65120 0.21560 'International Tables Volume C Table 6.1.1.4 (pp. 500-502)' 'Brennan, Cowan, Rev. Sci. Instrum., 1992, 63, 850'
Cd -0.78385 1.20749 19.22140 17.64440 4.46100 1.60290 0.59460 6.90890 24.70080 87.48250 5.06940 'International Tables Volume C Table 6.1.1.4 (pp. 500-502)' 'Brennan, Cowan, Rev. Sci. Instrum., 1992, 63, 850'
H 0.00000 0.00000 0.49300 0.32291 0.14019 0.04081 10.51090 26.12570 3.14236 57.79970 0.00304 'International Tables Volume C Table 6.1.1.4 (pp. 500-502)' 'Brennan, Cowan, Rev. Sci. Instrum., 1992, 63, 850'
N 0.00612 0.00332 12.21260 3.13220 2.01250 1.16630 0.00570 9.89330 28.99750 0.58260 -11.52900 'International Tables Volume C Table 6.1.1.4 (pp. 500-502)' 'Brennan, Cowan, Rev. Sci. Instrum., 1992, 63, 850'

loop_
_geom_angle_atom_site_label_1
_geom_angle_atom_site_label_2
_geom_angle_atom_site_label_3
_geom_angle
_geom_angle_site_symmetry_1
_geom_angle_site_symmetry_3
_geom_angle_publ_flag
N1 Cd1 N1 93.43(9) 3_655 . y
N3 Cd1 N1 173.10(6) 6_665 3_655 y
N3 Cd1 N1 173.10(6) 8_666 . y
N3 Cd1 N1 93.06(6) 6_665 . y
N3 Cd1 N1 93.06(6) 8_666 3_655 y
N3 Cd1 N3 80.55(8) 8_666 6_665 y
N4 Cd1 N1 101.30(6) 2_566 . y
N4 Cd1 N1 108.95(6) 2_566 3_655 y
N4 Cd1 N1 108.95(6) 4_564 . y
N4 Cd1 N1 101.30(6) 4_564 3_655 y
N4 Cd1 N3 78.75(6) 4_564 6_665 y
N4 Cd1 N3 78.75(6) 2_566 8_666 y
N4 Cd1 N3 67.40(6) 4_564 8_666 y
N4 Cd1 N3 67.40(6) 2_566 6_665 y
N4 Cd1 N4 135.37(8) 2_566 4_564 y
N3 C1 N2 114.64(17) . . ?
N4 C1 N2 119.93(18) . . ?
N4 C1 N3 125.43(18) . . ?
N3 C2 N1 112.3(2) . . ?
N5 C2 N1 121.6(2) . . ?
N5 C2 N3 126.0(2) . . ?
C2 N1 Cd1 126.35(15) . . ?
N2 N1 Cd1 123.66(13) . . ?
N2 N1 C2 106.87(17) . . ?
N1 N2 C1 104.25(16) . . ?
C1 N3 Cd1 111.63(13) . 6_655 ?
C2 N3 Cd1 140.12(15) . 6_655 ?
C2 N3 C1 101.91(16) . . ?
C1 N4 Cd1 128.17(13) . 4_565 ?
N4 N4 Cd1 115.4(2) 5_566 4_565 ?
N4 N4 C1 114.1(2) 5_566 . ?
H5a N5 C2 113.9(16) . . ?
H5b N5 C2 114.0(18) . . ?
H5b N5 H5a 117(2) . . ?

loop_
_geom_bond_atom_site_label_1
_geom_bond_atom_site_label_2
_geom_bond_distance
_geom_bond_site_symmetry_2
_geom_bond_publ_flag
Cd1 N1 2.2622(18) . y
Cd1 N1 2.2622(18) 3_655 y
Cd1 N3 2.3582(17) 6_665 y
Cd1 N3 2.3582(17) 8_666 y
Cd1 N4 2.4946(19) 4_564 y
Cd1 N4 2.4946(19) 2_566 y
C1 N2 1.335(3) . ?
C1 N3 1.358(3) . ?
C1 N4 1.379(3) . ?
C2 N1 1.358(3) . ?
C2 N3 1.340(3) . ?
C2 N5 1.359(3) . ?
N1 N2 1.373(2) . ?
N4 N4 1.292(4) 5_566 ?
N5 H5a 0.89(3) . ?
N5 H5b 0.84(3) . ?

loop_
_geom_torsion_atom_site_label_1
_geom_torsion_atom_site_label_2
_geom_torsion_atom_site_label_3
_geom_torsion_atom_site_label_4
_geom_torsion
_geom_torsion_site_symmetry_1
_geom_torsion_site_symmetry_2
_geom_torsion_site_symmetry_3
_geom_torsion_site_symmetry_4
_geom_torsion_publ_flag
Cd1 N1 C2 N3 159.91(18) . . . . ?
Cd1 N1 C2 N3 159.91(18) 3_655 . . . ?
Cd1 N1 C2 N5 -17.5(2) 3_655 . . . ?
Cd1 N1 C2 N5 -17.5(2) . . . . ?
Cd1 N1 N2 C1 -160.91(17) . . . . ?
Cd1 N1 N2 C1 -160.91(17) 3_655 . . . ?
Cd1 N3 C1 N2 -158.53(13) 6_655 . . . ?
Cd1 N3 C1 N2 -158.53(13) 8_556 . . . ?
Cd1 N3 C1 N4 22.10(16) 8_556 . . . ?
Cd1 N3 C1 N4 22.10(16) 6_655 . . . ?
Cd1 N3 C2 N1 147.8(2) 6_655 . . . ?
Cd1 N3 C2 N1 147.8(2) 8_556 . . . ?
Cd1 N3 C2 N5 -35.0(2) 8_556 . . . ?
Cd1 N3 C2 N5 -35.0(2) 6_655 . . . ?
Cd1 N4 C1 N2 -21.60(18) 4_565 . . . ?
Cd1 N4 C1 N2 -21.60(18) 2_466 . . . ?
Cd1 N4 C1 N3 157.74(16) 4_565 . . . ?
Cd1 N4 C1 N3 157.74(16) 2_466 . . . ?
Cd1 N4 N4 Cd1 -180.00(9) . 4_564 8_666 5_675 ?
Cd1 N4 N4 Cd1 180.00(9) . 2_566 6_665 7_576 ?
Cd1 N4 N4 C1 -15.85(14) 6_655 5_566 . . ?
Cd1 N4 N4 C1 -15.85(14) 8_556 5_566 . . ?
C1 N2 N1 C2 0.18(18) . . . . ?
C1 N3 C2 N1 0.62(18) . . . . ?
C1 N3 C2 N5 177.89(16) . . . . ?
C1 N4 N4 C1 -180.0(2) . . 5_566 5_566 ?
